data_7125730
loop_
_publ_author_name
'Shi, Yuesen'
'Xing, Huimin'
'Huang, Tianle'
'Liu, Xuexin'
'Chen, Jian'
'Guo, Xiaoyu'
'Li, Guo-Bo'
'Wu, Yong'

_publ_section_title
;
 Divergent C-H activation synthesis of chalcones, quinolones and indoles.
;
_journal_issue 10
_journal_name_full 'Chemical communications (Cambridge, England)'
_journal_page_first 1585
_journal_page_last 1588
_journal_paper_doi 10.1039/c9cc08926h
_journal_volume 56
_journal_year 2020
_chemical_formula_moiety 'C17 H21 Cl F N2 O Rh'
_chemical_formula_sum 'C17 H21 Cl F N2 O Rh'
_chemical_formula_weight 426.72
_space_group_crystal_system monoclinic
_space_group_IT_number 14
_space_group_name_Hall '-P 2yn'
_space_group_name_H-M_alt 'P 1 21/n 1'
_atom_sites_solution_hydrogens geom
_atom_sites_solution_primary dual
_audit_creation_date 2019-10-18
_audit_creation_method
;
Olex2 1.2
(compiled 2018.05.29 svn.r3508 for OlexSys, GUI svn.r5506)
;
_audit_update_record
;
2019-10-18 deposited with the CCDC.	2020-01-02 downloaded from the CCDC.
;
_cell_angle_alpha 90
_cell_angle_beta 92.284(7)
_cell_angle_gamma 90
_cell_formula_units_Z 4
_cell_length_a 8.543(4)
_cell_length_b 14.111(6)
_cell_length_c 14.684(7)
_cell_measurement_reflns_used 5062
_cell_measurement_temperature 123(2)
_cell_measurement_theta_max 27.8824
_cell_measurement_theta_min 2.0024
_cell_volume 1768.8(14)
_computing_cell_refinement 'CrystalClear (Rigaku Inc., 2008)'
_computing_data_collection 'CrystalClear (Rigaku Inc., 2008)'
_computing_data_reduction 'CrystalClear (Rigaku Inc., 2008)'
_computing_molecular_graphics 'Olex2 (Dolomanov et al., 2009)'
_computing_publication_material 'Olex2 (Dolomanov et al., 2009)'
_computing_structure_refinement 'ShelXL (Sheldrick, 2015)'
_computing_structure_solution 'ShelXT (Sheldrick, 2015)'
_diffrn_ambient_temperature 123.15
_diffrn_measured_fraction_theta_full 0.999
_diffrn_measured_fraction_theta_max 0.997
_diffrn_measurement_device_type 'Rigaku Saturn 70 CCD'
_diffrn_measurement_method '\w scans'
_diffrn_radiation_monochromator confocal
_diffrn_radiation_type MoK\a
_diffrn_radiation_wavelength 0.71073
_diffrn_reflns_av_R_equivalents 0.0438
_diffrn_reflns_av_unetI/netI 0.0322
_diffrn_reflns_Laue_measured_fraction_full 0.999
_diffrn_reflns_Laue_measured_fraction_max 0.997
_diffrn_reflns_limit_h_max 11
_diffrn_reflns_limit_h_min -11
_diffrn_reflns_limit_k_max 18
_diffrn_reflns_limit_k_min -18
_diffrn_reflns_limit_l_max 19
_diffrn_reflns_limit_l_min -19
_diffrn_reflns_number 20794
_diffrn_reflns_point_group_measured_fraction_full 0.999
_diffrn_reflns_point_group_measured_fraction_max 0.997
_diffrn_reflns_theta_full 25.242
_diffrn_reflns_theta_max 27.857
_diffrn_reflns_theta_min 2.712
_exptl_absorpt_coefficient_mu 1.131
_exptl_absorpt_correction_T_max 1.0000
_exptl_absorpt_correction_T_min 0.8720
_exptl_absorpt_correction_type multi-scan
_exptl_absorpt_process_details CrystalClear(Rigaku,2008)
_exptl_crystal_colour red
_exptl_crystal_colour_primary red
_exptl_crystal_density_diffrn 1.602
_exptl_crystal_description block
_exptl_crystal_F_000 864
_exptl_crystal_size_max 0.2
_exptl_crystal_size_mid 0.18
_exptl_crystal_size_min 0.15
_refine_diff_density_max 0.739
_refine_diff_density_min -1.436
_refine_diff_density_rms 0.128
_refine_ls_extinction_method none
_refine_ls_goodness_of_fit_ref 1.029
_refine_ls_hydrogen_treatment constr
_refine_ls_matrix_type full
_refine_ls_number_parameters 213
_refine_ls_number_reflns 4209
_refine_ls_number_restraints 0
_refine_ls_restrained_S_all 1.029
_refine_ls_R_factor_all 0.0619
_refine_ls_R_factor_gt 0.0573
_refine_ls_shift/su_max 0.001
_refine_ls_shift/su_mean 0.000
_refine_ls_structure_factor_coef Fsqd
_refine_ls_weighting_details 'w=1/[\s^2^(Fo^2^)+(0.1114P)^2^+6.6902P] where P=(Fo^2^+2Fc^2^)/3'
_refine_ls_weighting_scheme calc
_refine_ls_wR_factor_gt 0.1736
_refine_ls_wR_factor_ref 0.1788
_reflns_Friedel_coverage 0.000
_reflns_number_gt 3930
_reflns_number_total 4209
_reflns_threshold_expression 'I > 2\s(I)'
_cod_data_source_file c9cc08926h2.cif
_cod_data_source_block r20191015b1
_cod_depositor_comments 'Adding full bibliography for 7125729--7125730.cif.'
_cod_original_cell_volume 1768.7(14)
_cod_database_code 7125730
_shelx_shelxl_version_number 2018/3
_shelx_space_group_comment
;
The symmetry employed for this shelxl refinement is uniquely defined
by the following loop, which should always be used as a source of
symmetry information in preference to the above space-group names.
They are only intended as comments.
;
_shelx_estimated_absorpt_t_max 0.849
_shelx_estimated_absorpt_t_min 0.805
_olex2_refinement_description
;
1. Fixed Uiso
 At 1.2 times of:
  All C(H) groups
 At 1.5 times of:
  All C(H,H,H) groups
2.a Me refined with riding coordinates:
 C17(H17A,H17B,H17C)
2.b Aromatic/amide H refined with riding coordinates:
 C2(H2), C3(H3), C6(H6)
2.c Idealised Me refined as rotating group:
 C7(H7A,H7B,H7C), C13(H13A,H13B,H13C), C14(H14A,H14B,H14C), C15(H15A,H15B,
 H15C), C16(H16A,H16B,H16C)
;
_olex2_submission_special_instructions 'No special instructions were received'

loop_
_space_group_symop_operation_xyz
'x, y, z'
'-x+1/2, y+1/2, -z+1/2'
'-x, -y, -z'
'x-1/2, -y-1/2, z-1/2'

loop_
_atom_site_label
_atom_site_type_symbol
_atom_site_fract_x
_atom_site_fract_y
_atom_site_fract_z
_atom_site_U_iso_or_equiv
_atom_site_adp_type
_atom_site_occupancy
_atom_site_site_symmetry_order
_atom_site_calc_flag
_atom_site_refinement_flags_posn
Rh1 Rh 0.30274(4) 0.72541(3) 0.62211(2) 0.02359(16) Uani 1 1 d .
Cl1 Cl 0.5147(2) 0.76163(11) 0.52740(12) 0.0456(4) Uani 1 1 d .
F1 F 0.7306(4) 0.5222(3) 0.8254(3) 0.0517(10) Uani 1 1 d .
O1 O 0.1222(5) 0.6326(3) 0.4709(3) 0.0418(10) Uani 1 1 d .
N1 N 0.2848(5) 0.5369(3) 0.5438(3) 0.0306(9) Uani 1 1 d .
N2 N 0.2248(5) 0.6218(3) 0.5330(3) 0.0312(9) Uani 1 1 d .
C1 C 0.6212(6) 0.5246(5) 0.7550(4) 0.0377(13) Uani 1 1 d .
C2 C 0.5911(7) 0.4434(4) 0.7064(5) 0.0422(14) Uani 1 1 d .
H2 H 0.646486 0.386679 0.721075 0.051 Uiso 1 1 calc R
C3 C 0.4781(7) 0.4449(4) 0.6350(4) 0.0378(13) Uani 1 1 d .
H3 H 0.456112 0.389677 0.599830 0.045 Uiso 1 1 calc R
C4 C 0.3988(6) 0.5290(4) 0.6168(4) 0.0292(10) Uani 1 1 d .
C5 C 0.4292(6) 0.6123(3) 0.6668(3) 0.0256(9) Uani 1 1 d .
C6 C 0.5447(6) 0.6089(4) 0.7356(4) 0.0322(11) Uani 1 1 d .
H6 H 0.571242 0.664388 0.769435 0.039 Uiso 1 1 calc R
C7 C 0.2308(7) 0.4575(4) 0.4859(4) 0.0389(13) Uani 1 1 d .
H7A H 0.140730 0.426992 0.512986 0.058 Uiso 1 1 calc GR
H7B H 0.315740 0.411316 0.480982 0.058 Uiso 1 1 calc GR
H7C H 0.199986 0.481253 0.425074 0.058 Uiso 1 1 calc GR
C8 C 0.2343(7) 0.7750(4) 0.7552(4) 0.0306(11) Uani 1 1 d .
C9 C 0.0976(7) 0.7533(4) 0.7001(5) 0.0422(15) Uani 1 1 d .
C10 C 0.0909(8) 0.8201(5) 0.6251(5) 0.0519(19) Uani 1 1 d .
C11 C 0.2255(8) 0.8772(4) 0.6320(4) 0.0404(14) Uani 1 1 d .
C12 C 0.3176(6) 0.8478(4) 0.7104(4) 0.0307(10) Uani 1 1 d .
C13 C 0.2835(12) 0.7321(5) 0.8443(5) 0.063(2) Uani 1 1 d .
H13A H 0.255732 0.664679 0.844144 0.095 Uiso 1 1 calc GR
H13B H 0.230043 0.764377 0.893304 0.095 Uiso 1 1 calc GR
H13C H 0.397063 0.738864 0.854165 0.095 Uiso 1 1 calc GR
C14 C -0.0248(10) 0.6837(6) 0.7247(9) 0.100(5) Uani 1 1 d .
H14A H -0.101523 0.676933 0.673732 0.150 Uiso 1 1 calc GR
H14B H -0.077748 0.706258 0.778649 0.150 Uiso 1 1 calc GR
H14C H 0.024175 0.622211 0.738072 0.150 Uiso 1 1 calc GR
C15 C -0.0426(14) 0.8259(10) 0.5551(8) 0.129(6) Uani 1 1 d .
H15A H -0.006677 0.857142 0.500138 0.193 Uiso 1 1 calc GR
H15B H -0.128636 0.862451 0.579925 0.193 Uiso 1 1 calc GR
H15C H -0.079326 0.761834 0.539752 0.193 Uiso 1 1 calc GR
C16 C 0.2697(16) 0.9544(5) 0.5684(6) 0.094(4) Uani 1 1 d .
H16A H 0.383520 0.954437 0.562401 0.142 Uiso 1 1 calc GR
H16B H 0.236682 1.015649 0.592632 0.142 Uiso 1 1 calc GR
H16C H 0.217855 0.943824 0.508567 0.142 Uiso 1 1 calc GR
C17 C 0.4651(9) 0.8937(6) 0.7459(6) 0.067(2) Uani 1 1 d .
H17A H 0.498383 0.941450 0.702219 0.101 Uiso 1 1 calc R
H17B H 0.446541 0.924165 0.804426 0.101 Uiso 1 1 calc R
H17C H 0.547135 0.845600 0.754242 0.101 Uiso 1 1 calc R

loop_
_atom_site_aniso_label
_atom_site_aniso_U_11
_atom_site_aniso_U_22
_atom_site_aniso_U_33
_atom_site_aniso_U_23
_atom_site_aniso_U_13
_atom_site_aniso_U_12
Rh1 0.0235(2) 0.0230(2) 0.0243(2) -0.00413(13) 0.00137(15) 0.00226(12)
Cl1 0.0551(9) 0.0338(7) 0.0497(9) -0.0025(6) 0.0263(7) -0.0033(6)
F1 0.041(2) 0.063(2) 0.051(2) 0.0136(19) -0.0024(16) 0.0182(18)
O1 0.037(2) 0.050(2) 0.038(2) -0.0137(19) -0.0090(17) 0.0013(18)
N1 0.030(2) 0.027(2) 0.035(2) -0.0108(18) 0.0102(17) -0.0059(17)
N2 0.030(2) 0.033(2) 0.031(2) -0.0094(18) -0.0009(17) -0.0036(18)
C1 0.026(3) 0.049(3) 0.038(3) 0.011(3) 0.005(2) 0.009(2)
C2 0.035(3) 0.035(3) 0.058(4) 0.013(3) 0.017(3) 0.007(2)
C3 0.034(3) 0.025(2) 0.056(4) 0.001(2) 0.017(2) 0.000(2)
C4 0.023(2) 0.026(2) 0.039(3) -0.002(2) 0.014(2) -0.0034(18)
C5 0.023(2) 0.024(2) 0.030(2) 0.0002(18) 0.0071(18) 0.0032(17)
C6 0.029(3) 0.035(3) 0.032(2) 0.004(2) 0.007(2) 0.008(2)
C7 0.037(3) 0.031(3) 0.050(3) -0.018(2) 0.011(2) -0.013(2)
C8 0.035(3) 0.030(3) 0.028(2) -0.0025(19) 0.011(2) 0.007(2)
C9 0.025(3) 0.031(3) 0.072(4) -0.023(3) 0.016(3) 0.001(2)
C10 0.045(3) 0.061(4) 0.048(3) -0.030(3) -0.018(3) 0.033(3)
C11 0.065(4) 0.030(3) 0.027(2) -0.001(2) 0.009(2) 0.023(3)
C12 0.037(3) 0.024(2) 0.032(2) -0.0082(19) 0.000(2) -0.003(2)
C13 0.100(6) 0.057(4) 0.035(3) 0.015(3) 0.027(4) 0.044(4)
C14 0.049(4) 0.057(5) 0.200(13) -0.063(7) 0.068(6) -0.022(4)
C15 0.106(8) 0.164(12) 0.109(8) -0.091(8) -0.085(7) 0.096(8)
C16 0.199(13) 0.037(4) 0.051(4) 0.015(3) 0.045(6) 0.038(6)
C17 0.045(4) 0.071(5) 0.086(6) -0.040(5) 0.017(4) -0.021(4)

loop_
_atom_type_symbol
_atom_type_description
_atom_type_scat_dispersion_real
_atom_type_scat_dispersion_imag
_atom_type_scat_source
C C 0.0033 0.0016 'International Tables Vol C Tables 4.2.6.8 and 6.1.1.4'
H H 0.0000 0.0000 'International Tables Vol C Tables 4.2.6.8 and 6.1.1.4'
Cl Cl 0.1484 0.1585 'International Tables Vol C Tables 4.2.6.8 and 6.1.1.4'
N N 0.0061 0.0033 'International Tables Vol C Tables 4.2.6.8 and 6.1.1.4'
O O 0.0106 0.0060 'International Tables Vol C Tables 4.2.6.8 and 6.1.1.4'
Rh Rh -1.1178 0.9187 'International Tables Vol C Tables 4.2.6.8 and 6.1.1.4'
F F 0.0171 0.0103 'International Tables Vol C Tables 4.2.6.8 and 6.1.1.4'

loop_
_geom_angle_atom_site_label_1
_geom_angle_atom_site_label_2
_geom_angle_atom_site_label_3
_geom_angle
N2 Rh1 Cl1 90.87(14)
N2 Rh1 C8 135.1(2)
N2 Rh1 C9 102.6(2)
N2 Rh1 C10 101.2(2)
N2 Rh1 C11 129.1(2)
N2 Rh1 C12 163.9(2)
C5 Rh1 Cl1 87.13(14)
C5 Rh1 N2 78.5(2)
C5 Rh1 C8 97.0(2)
C5 Rh1 C9 113.9(2)
C5 Rh1 C10 151.8(3)
C5 Rh1 C11 152.3(2)
C5 Rh1 C12 114.7(2)
C8 Rh1 Cl1 133.82(16)
C8 Rh1 C10 63.1(2)
C8 Rh1 C11 62.97(19)
C9 Rh1 Cl1 156.79(19)
C9 Rh1 C8 38.4(2)
C9 Rh1 C10 38.2(3)
C9 Rh1 C11 63.1(2)
C10 Rh1 Cl1 121.0(2)
C11 Rh1 Cl1 93.75(18)
C11 Rh1 C10 36.4(3)
C12 Rh1 Cl1 98.69(16)
C12 Rh1 C8 38.4(2)
C12 Rh1 C9 64.4(2)
C12 Rh1 C10 62.7(2)
C12 Rh1 C11 37.8(2)
N2 N1 C4 114.5(4)
N2 N1 C7 121.0(5)
C4 N1 C7 124.4(5)
O1 N2 Rh1 125.3(4)
O1 N2 N1 117.4(4)
N1 N2 Rh1 117.3(3)
F1 C1 C2 118.9(5)
F1 C1 C6 118.7(6)
C2 C1 C6 122.4(5)
C1 C2 H2 120.4
C1 C2 C3 119.2(5)
C3 C2 H2 120.4
C2 C3 H3 120.8
C4 C3 C2 118.4(5)
C4 C3 H3 120.8
C3 C4 N1 121.8(5)
C3 C4 C5 122.4(5)
C5 C4 N1 115.8(4)
C4 C5 Rh1 113.9(4)
C6 C5 Rh1 128.3(4)
C6 C5 C4 117.6(5)
C1 C6 C5 119.9(5)
C1 C6 H6 120.1
C5 C6 H6 120.1
N1 C7 H7A 109.5
N1 C7 H7B 109.5
N1 C7 H7C 109.5
H7A C7 H7B 109.5
H7A C7 H7C 109.5
H7B C7 H7C 109.5
C9 C8 Rh1 70.5(3)
C9 C8 C13 127.4(7)
C12 C8 Rh1 70.2(3)
C12 C8 C9 107.8(5)
C12 C8 C13 124.8(6)
C13 C8 Rh1 125.6(4)
C8 C9 Rh1 71.2(3)
C8 C9 C10 107.3(5)
C8 C9 C14 124.8(8)
C10 C9 Rh1 74.0(4)
C10 C9 C14 127.3(8)
C14 C9 Rh1 126.8(4)
C9 C10 Rh1 67.7(3)
C9 C10 C15 124.1(10)
C11 C10 Rh1 71.7(3)
C11 C10 C9 108.1(5)
C11 C10 C15 127.8(10)
C15 C10 Rh1 127.3(5)
C10 C11 Rh1 71.9(3)
C10 C11 C12 108.3(5)
C10 C11 C16 126.9(8)
C12 C11 Rh1 67.8(3)
C12 C11 C16 124.8(8)
C16 C11 Rh1 124.9(4)
C8 C12 Rh1 71.5(3)
C8 C12 C11 108.2(5)
C8 C12 C17 125.6(6)
C11 C12 Rh1 74.4(3)
C11 C12 C17 125.8(6)
C17 C12 Rh1 125.8(4)
C8 C13 H13A 109.5
C8 C13 H13B 109.5
C8 C13 H13C 109.5
H13A C13 H13B 109.5
H13A C13 H13C 109.5
H13B C13 H13C 109.5
C9 C14 H14A 109.5
C9 C14 H14B 109.5
C9 C14 H14C 109.5
H14A C14 H14B 109.5
H14A C14 H14C 109.5
H14B C14 H14C 109.5
C10 C15 H15A 109.5
C10 C15 H15B 109.5
C10 C15 H15C 109.5
H15A C15 H15B 109.5
H15A C15 H15C 109.5
H15B C15 H15C 109.5
C11 C16 H16A 109.5
C11 C16 H16B 109.5
C11 C16 H16C 109.5
H16A C16 H16B 109.5
H16A C16 H16C 109.5
H16B C16 H16C 109.5
C12 C17 H17A 109.5
C12 C17 H17B 109.5
C12 C17 H17C 109.5
H17A C17 H17B 109.5
H17A C17 H17C 109.5
H17B C17 H17C 109.5

loop_
_geom_bond_atom_site_label_1
_geom_bond_atom_site_label_2
_geom_bond_distance
Rh1 Cl1 2.3822(17)
Rh1 N2 2.056(4)
Rh1 C5 2.022(5)
Rh1 C8 2.177(5)
Rh1 C9 2.167(6)
Rh1 C10 2.251(6)
Rh1 C11 2.247(5)
Rh1 C12 2.160(5)
F1 C1 1.366(7)
O1 N2 1.249(6)
N1 N2 1.310(6)
N1 C4 1.423(7)
N1 C7 1.469(6)
C1 C2 1.368(9)
C1 C6 1.382(8)
C2 H2 0.9500
C2 C3 1.397(9)
C3 H3 0.9500
C3 C4 1.387(8)
C4 C5 1.405(7)
C5 C6 1.385(7)
C6 H6 0.9500
C7 H7A 0.9800
C7 H7B 0.9800
C7 H7C 0.9800
C8 C9 1.427(9)
C8 C12 1.425(8)
C8 C13 1.487(9)
C9 C10 1.449(11)
C9 C14 1.489(10)
C10 C11 1.405(11)
C10 C15 1.507(9)
C11 C12 1.429(8)
C11 C16 1.493(10)
C12 C17 1.492(8)
C13 H13A 0.9800
C13 H13B 0.9800
C13 H13C 0.9800
C14 H14A 0.9800
C14 H14B 0.9800
C14 H14C 0.9800
C15 H15A 0.9800
C15 H15B 0.9800
C15 H15C 0.9800
C16 H16A 0.9800
C16 H16B 0.9800
C16 H16C 0.9800
C17 H17A 0.9800
C17 H17B 0.9800
C17 H17C 0.9800

loop_
_geom_torsion_atom_site_label_1
_geom_torsion_atom_site_label_2
_geom_torsion_atom_site_label_3
_geom_torsion_atom_site_label_4
_geom_torsion
Rh1 C5 C6 C1 -178.5(4)
Rh1 C8 C9 C10 -65.8(4)
Rh1 C8 C9 C14 122.3(6)
Rh1 C8 C12 C11 65.9(4)
Rh1 C8 C12 C17 -121.3(6)
Rh1 C9 C10 C11 -60.6(4)
Rh1 C9 C10 C15 120.9(6)
Rh1 C10 C11 C12 -58.2(4)
Rh1 C10 C11 C16 120.6(6)
Rh1 C11 C12 C8 -64.0(3)
Rh1 C11 C12 C17 123.2(6)
F1 C1 C2 C3 179.3(5)
F1 C1 C6 C5 -177.7(5)
N1 C4 C5 Rh1 -0.3(5)
N1 C4 C5 C6 -177.0(4)
N2 N1 C4 C3 -177.3(5)
N2 N1 C4 C5 0.6(6)
C1 C2 C3 C4 -0.8(8)
C2 C1 C6 C5 2.3(8)
C2 C3 C4 N1 178.4(5)
C2 C3 C4 C5 0.6(8)
C3 C4 C5 Rh1 177.6(4)
C3 C4 C5 C6 0.9(7)
C4 N1 N2 Rh1 -0.6(5)
C4 N1 N2 O1 -178.8(4)
C4 C5 C6 C1 -2.3(7)
C6 C1 C2 C3 -0.6(9)
C7 N1 N2 Rh1 177.2(4)
C7 N1 N2 O1 -1.0(7)
C7 N1 C4 C3 4.9(7)
C7 N1 C4 C5 -177.1(5)
C8 C9 C10 Rh1 63.9(4)
C8 C9 C10 C11 3.3(6)
C8 C9 C10 C15 -175.2(6)
C9 C8 C12 Rh1 -60.7(4)
C9 C8 C12 C11 5.2(6)
C9 C8 C12 C17 178.0(6)
C9 C10 C11 Rh1 58.1(4)
C9 C10 C11 C12 -0.1(6)
C9 C10 C11 C16 178.7(6)
C10 C11 C12 Rh1 60.8(4)
C10 C11 C12 C8 -3.2(6)
C10 C11 C12 C17 -175.9(6)
C12 C8 C9 Rh1 60.5(4)
C12 C8 C9 C10 -5.2(6)
C12 C8 C9 C14 -177.2(6)
C13 C8 C9 Rh1 -120.4(6)
C13 C8 C9 C10 173.8(5)
C13 C8 C9 C14 1.9(9)
C13 C8 C12 Rh1 120.2(5)
C13 C8 C12 C11 -173.9(5)
C13 C8 C12 C17 -1.0(9)
C14 C9 C10 Rh1 -124.5(7)
C14 C9 C10 C11 175.0(6)
C14 C9 C10 C15 -3.5(10)
C15 C10 C11 Rh1 -123.4(7)
C15 C10 C11 C12 178.4(6)
C15 C10 C11 C16 -2.8(10)
C16 C11 C12 Rh1 -118.0(6)
C16 C11 C12 C8 178.0(6)
C16 C11 C12 C17 5.2(9)
